data_4311578
loop_
_publ_author_name
'Horst Brombacher'
'Heinrich Vahrenkamp'

_publ_section_title
;
 Pyrazolylborate-Zinc Alkoxide Complexes. 1. Basic Properties,
 Methylations, and Heterocumulene Insertions
;
_journal_name_full 'Inorganic Chemistry'
_journal_page_first 6042
_journal_page_last 6049
_journal_paper_doi 10.1021/ic049179v
_journal_volume 43
_journal_year 2004
_chemical_formula_sum 'C32 H31 B N6 O3 Zn'
_chemical_formula_weight 623.81
_chemical_melting_point 243
_chemical_name_common Tp(Ph,Me)ZnOC(O)OMe
_chemical_name_systematic
; 
 Hydrotris(3-phenyl-5-methyl-pyrazol-1-yl)borato-zink-methylcarbonat 
;
_space_group_IT_number 14
_symmetry_cell_setting monoclinic
_symmetry_space_group_name_Hall '-P 2yn'
_symmetry_space_group_name_H-M 'P 1 21/n 1'
_atom_sites_solution_hydrogens 'riding model'
_atom_sites_solution_primary Patterson
_atom_sites_solution_secondary difmap
_audit_creation_method SHELXL-97
_cell_angle_alpha 90.00
_cell_angle_beta 95.902(2)
_cell_angle_gamma 90.00
_cell_formula_units_Z 4
_cell_length_a 11.4827(9)
_cell_length_b 9.8752(8)
_cell_length_c 27.280(2)
_cell_measurement_temperature 207(2)
_cell_volume 3077.0(4)
_computing_cell_refinement 'Bruker SMART'
_computing_data_collection 'Bruker SMART'
_computing_data_reduction 'Bruker SHELXTL'
_computing_molecular_graphics 'Bruker SHELXTL'
_computing_publication_material 'Bruker SHELXTL'
_computing_structure_refinement 'Bruker SHELXTL'
_computing_structure_solution 'Bruker SHELXTL'
_diffrn_ambient_temperature 207(2)
_diffrn_measured_fraction_theta_full 0.900
_diffrn_measured_fraction_theta_max 0.900
_diffrn_measurement_device_type 'CCD area detector'
_diffrn_measurement_method 'phi and omega scans'
_diffrn_radiation_monochromator graphite
_diffrn_radiation_source 'fine-focus sealed tube'
_diffrn_radiation_type MoK\a
_diffrn_radiation_wavelength 0.71073
_diffrn_reflns_av_R_equivalents 0.0263
_diffrn_reflns_av_sigmaI/netI 0.0414
_diffrn_reflns_limit_h_max 12
_diffrn_reflns_limit_h_min -15
_diffrn_reflns_limit_k_max 12
_diffrn_reflns_limit_k_min -13
_diffrn_reflns_limit_l_max 28
_diffrn_reflns_limit_l_min -36
_diffrn_reflns_number 15289
_diffrn_reflns_theta_full 28.30
_diffrn_reflns_theta_max 28.30
_diffrn_reflns_theta_min 1.50
_exptl_absorpt_coefficient_mu 0.841
_exptl_absorpt_correction_type SADABS
_exptl_crystal_colour colorless
_exptl_crystal_density_diffrn 1.347
_exptl_crystal_density_method 'not measured'
_exptl_crystal_description isometric
_exptl_crystal_F_000 1296
_exptl_crystal_size_max 0.42
_exptl_crystal_size_mid 0.18
_exptl_crystal_size_min 0.17
_refine_diff_density_max 0.523
_refine_diff_density_min -0.375
_refine_diff_density_rms 0.065
_refine_ls_extinction_method none
_refine_ls_goodness_of_fit_ref 1.046
_refine_ls_hydrogen_treatment none
_refine_ls_matrix_type full
_refine_ls_number_parameters 388
_refine_ls_number_reflns 6878
_refine_ls_number_restraints 0
_refine_ls_restrained_S_all 1.046
_refine_ls_R_factor_all 0.0619
_refine_ls_R_factor_gt 0.0397
_refine_ls_shift/su_max 0.003
_refine_ls_shift/su_mean 0.000
_refine_ls_structure_factor_coef Fsqd
_refine_ls_weighting_details 'calc w=1/[\s^2^(Fo^2^)+(0.0647P)^2^+0.0000P] where P=(Fo^2^+2Fc^2^)/3'
_refine_ls_weighting_scheme calc
_refine_ls_wR_factor_gt 0.1047
_refine_ls_wR_factor_ref 0.1173
_reflns_number_gt 4872
_reflns_number_total 6878
_reflns_threshold_expression >2sigma(I)
_cod_data_source_file ic049179vsi20040706_092342_2.cif
_cod_data_source_block brombvm
_cod_depositor_comments
;
The following automatic conversions were performed:
'_symmetry_cell_setting' value 'Monoclinic' changed to 'monoclinic'
according to '/home/saulius/struct/CIF-dictionaries/cif_core.dic'
dictionary named 'cif_core.dic' version 2.4.1 from
2010-06-29.

'_geom_angle_publ_flag' value 'Y' changed to 'y' according to
'/home/saulius/struct/CIF-dictionaries/cif_core.dic' dictionary named
'cif_core.dic' version 2.4.1 from 2010-06-29 (77
times).

'_geom_bond_publ_flag' value 'Y' changed to 'y' according to
'/home/saulius/struct/CIF-dictionaries/cif_core.dic' dictionary named
'cif_core.dic' version 2.4.1 from 2010-06-29 (50 times).

Automatic conversion script
Id: cif_fix_enum 1527 2010-12-29 10:47:43Z saulius 
;
_cod_database_code 4311578

loop_
_symmetry_equiv_pos_as_xyz
'x, y, z'
'-x+1/2, y+1/2, -z+1/2'
'-x, -y, -z'
'x-1/2, -y-1/2, z-1/2'

loop_
_atom_site_label
_atom_site_type_symbol
_atom_site_fract_x
_atom_site_fract_y
_atom_site_fract_z
_atom_site_U_iso_or_equiv
_atom_site_adp_type
_atom_site_occupancy
_atom_site_symmetry_multiplicity
_atom_site_calc_flag
_atom_site_refinement_flags
_atom_site_disorder_assembly
_atom_site_disorder_group
Zn1 Zn 0.54938(2) 0.86573(3) 0.867096(10) 0.02825(10) Uani 1 1 d . . .
N1 N 0.52173(18) 1.05762(19) 0.88934(7) 0.0300(5) Uani 1 1 d . . .
N2 N 0.55634(18) 0.91657(19) 0.79484(7) 0.0292(4) Uani 1 1 d . . .
N3 N 0.72761(18) 0.87902(19) 0.88356(7) 0.0294(4) Uani 1 1 d . . .
N4 N 0.59271(19) 1.14875(18) 0.86820(8) 0.0309(5) Uani 1 1 d . . .
N5 N 0.62623(19) 1.0278(2) 0.78961(7) 0.0316(5) Uani 1 1 d . . .
N6 N 0.76966(18) 0.99788(19) 0.86530(7) 0.0305(5) Uani 1 1 d . . .
O1 O 0.48762(16) 0.70319(17) 0.89010(7) 0.0378(4) Uani 1 1 d . . .
O2 O 0.32855(19) 0.5774(2) 0.89603(10) 0.0636(7) Uani 1 1 d . . .
O3 O 0.31785(17) 0.78179(18) 0.85933(7) 0.0442(5) Uani 1 1 d . . .
B1 B 0.6871(3) 1.0995(3) 0.83639(11) 0.0317(6) Uani 1 1 d . . .
H1 H 0.7329 1.1779 0.8263 0.038 Uiso 1 1 calc R . .
C1 C 0.5599(2) 1.2770(2) 0.87856(9) 0.0348(6) Uani 1 1 d . . .
C2 C 0.4666(2) 1.2680(2) 0.90658(10) 0.0365(6) Uani 1 1 d . . .
H2A H 0.4251 1.3404 0.9189 0.044 Uiso 1 1 calc R . .
C3 C 0.4460(2) 1.1300(2) 0.91296(9) 0.0331(6) Uani 1 1 d . . .
C4 C 0.6189(3) 1.3997(3) 0.86070(12) 0.0461(7) Uani 1 1 d . . .
H4A H 0.6819 1.3721 0.8418 0.069 Uiso 1 1 calc R . .
H4B H 0.6505 1.4535 0.8887 0.069 Uiso 1 1 calc R . .
H4C H 0.5626 1.4532 0.8400 0.069 Uiso 1 1 calc R . .
C5 C 0.3589(2) 1.0646(3) 0.94131(9) 0.0337(6) Uani 1 1 d . . .
C6 C 0.2517(3) 1.1261(3) 0.94512(11) 0.0449(7) Uani 1 1 d . . .
H6A H 0.2330 1.2076 0.9283 0.054 Uiso 1 1 calc R . .
C7 C 0.1717(3) 1.0681(4) 0.97374(12) 0.0565(9) Uani 1 1 d . . .
H7A H 0.0987 1.1096 0.9758 0.068 Uiso 1 1 calc R . .
C8 C 0.1990(3) 0.9497(4) 0.99913(11) 0.0536(8) Uani 1 1 d . . .
H8A H 0.1452 0.9114 1.0189 0.064 Uiso 1 1 calc R . .
C9 C 0.3051(3) 0.8876(3) 0.99551(11) 0.0483(7) Uani 1 1 d . . .
H9A H 0.3235 0.8066 1.0127 0.058 Uiso 1 1 calc R . .
C10 C 0.3844(3) 0.9440(3) 0.96680(10) 0.0387(6) Uani 1 1 d . . .
H10A H 0.4565 0.9007 0.9644 0.046 Uiso 1 1 calc R . .
C11 C 0.6209(3) 1.0621(3) 0.74139(10) 0.0411(7) Uani 1 1 d . . .
C12 C 0.5468(3) 0.9729(3) 0.71550(10) 0.0428(7) Uani 1 1 d . . .
H12A H 0.5260 0.9725 0.6813 0.051 Uiso 1 1 calc R . .
C13 C 0.5083(2) 0.8827(2) 0.74965(9) 0.0308(5) Uani 1 1 d . . .
C14 C 0.6881(3) 1.1795(4) 0.72333(12) 0.0663(10) Uani 1 1 d . . .
H14A H 0.7336 1.2222 0.7510 0.099 Uiso 1 1 calc R . .
H14B H 0.6338 1.2448 0.7072 0.099 Uiso 1 1 calc R . .
H14C H 0.7403 1.1473 0.7001 0.099 Uiso 1 1 calc R . .
C15 C 0.4266(2) 0.7679(2) 0.74145(9) 0.0309(5) Uani 1 1 d . . .
C16 C 0.3307(2) 0.7779(3) 0.70612(10) 0.0405(6) Uani 1 1 d . . .
H16A H 0.3185 0.8575 0.6874 0.049 Uiso 1 1 calc R . .
C17 C 0.2530(3) 0.6703(3) 0.69848(11) 0.0513(8) Uani 1 1 d . . .
H17A H 0.1876 0.6778 0.6749 0.062 Uiso 1 1 calc R . .
C18 C 0.2713(3) 0.5533(3) 0.72516(12) 0.0550(8) Uani 1 1 d . . .
H18A H 0.2183 0.4810 0.7198 0.066 Uiso 1 1 calc R . .
C19 C 0.3675(3) 0.5411(3) 0.75996(12) 0.0505(8) Uani 1 1 d . . .
H19A H 0.3802 0.4604 0.7780 0.061 Uiso 1 1 calc R . .
C20 C 0.4445(2) 0.6482(3) 0.76804(10) 0.0366(6) Uani 1 1 d . . .
H20A H 0.5096 0.6400 0.7917 0.044 Uiso 1 1 calc R . .
C21 C 0.8875(2) 1.0010(3) 0.87470(9) 0.0342(6) Uani 1 1 d . . .
C22 C 0.9223(2) 0.8842(3) 0.89954(9) 0.0350(6) Uani 1 1 d . . .
H22A H 0.9993 0.8589 0.9109 0.042 Uiso 1 1 calc R . .
C23 C 0.8203(2) 0.8113(2) 0.90451(9) 0.0303(5) Uani 1 1 d . . .
C24 C 0.9603(3) 1.1177(3) 0.86044(12) 0.0523(8) Uani 1 1 d . . .
H24A H 0.9099 1.1858 0.8437 0.078 Uiso 1 1 calc R . .
H24B H 1.0161 1.0861 0.8386 0.078 Uiso 1 1 calc R . .
H24C H 1.0021 1.1568 0.8898 0.078 Uiso 1 1 calc R . .
C25 C 0.8136(2) 0.6790(3) 0.92933(10) 0.0371(6) Uani 1 1 d . . .
C26 C 0.7236(3) 0.6495(3) 0.95822(11) 0.0484(8) Uani 1 1 d . . .
H26A H 0.6614 0.7106 0.9599 0.058 Uiso 1 1 calc R . .
C27 C 0.7269(4) 0.5278(4) 0.98468(13) 0.0679(11) Uani 1 1 d . . .
H27A H 0.6670 0.5071 1.0045 0.082 Uiso 1 1 calc R . .
C28 C 0.8184(4) 0.4384(4) 0.98163(16) 0.0840(15) Uani 1 1 d . . .
H28A H 0.8207 0.3575 0.9999 0.101 Uiso 1 1 calc R . .
C29 C 0.9052(4) 0.4653(3) 0.95260(17) 0.0758(12) Uani 1 1 d . . .
H29A H 0.9661 0.4027 0.9503 0.091 Uiso 1 1 calc R . .
C30 C 0.9032(3) 0.5862(3) 0.92636(12) 0.0522(8) Uani 1 1 d . . .
H30A H 0.9632 0.6052 0.9064 0.063 Uiso 1 1 calc R . .
C31 C 0.3779(3) 0.6782(3) 0.88336(11) 0.0398(6) Uani 1 1 d . . .
C32 C 0.1944(3) 0.7624(4) 0.85057(19) 0.0941(15) Uani 1 1 d . . .
H32A H 0.1591 0.8403 0.8333 0.141 Uiso 1 1 calc R . .
H32B H 0.1619 0.7518 0.8818 0.141 Uiso 1 1 calc R . .
H32C H 0.1783 0.6817 0.8307 0.141 Uiso 1 1 calc R . .

loop_
_atom_site_aniso_label
_atom_site_aniso_U_11
_atom_site_aniso_U_22
_atom_site_aniso_U_33
_atom_site_aniso_U_23
_atom_site_aniso_U_13
_atom_site_aniso_U_12
Zn1 0.03211(18) 0.02353(14) 0.02984(16) 0.00089(11) 0.00674(12) -0.00258(11)
N1 0.0346(12) 0.0256(10) 0.0305(11) 0.0014(8) 0.0070(9) -0.0019(8)
N2 0.0319(11) 0.0270(9) 0.0290(10) 0.0009(8) 0.0054(9) -0.0027(8)
N3 0.0317(11) 0.0267(10) 0.0301(10) 0.0014(8) 0.0042(9) -0.0042(8)
N4 0.0339(11) 0.0226(9) 0.0361(11) 0.0009(8) 0.0029(9) -0.0033(8)
N5 0.0359(12) 0.0282(10) 0.0311(11) 0.0042(9) 0.0050(9) -0.0039(9)
N6 0.0310(12) 0.0312(10) 0.0300(10) 0.0022(9) 0.0061(9) -0.0065(9)
O1 0.0381(11) 0.0286(9) 0.0472(11) 0.0051(8) 0.0076(9) -0.0053(8)
O2 0.0509(14) 0.0408(11) 0.1016(19) 0.0238(12) 0.0197(13) -0.0095(10)
O3 0.0392(11) 0.0388(10) 0.0568(12) 0.0085(9) 0.0165(10) 0.0041(8)
B1 0.0365(17) 0.0265(13) 0.0323(14) 0.0035(11) 0.0039(13) -0.0083(11)
C1 0.0431(16) 0.0242(12) 0.0354(14) -0.0010(10) -0.0053(12) -0.0001(10)
C2 0.0404(16) 0.0288(12) 0.0393(14) -0.0056(11) -0.0003(13) 0.0066(11)
C3 0.0343(14) 0.0332(12) 0.0304(12) -0.0052(11) -0.0033(11) 0.0030(11)
C4 0.0570(19) 0.0248(12) 0.0552(18) 0.0030(12) -0.0004(15) -0.0029(12)
C5 0.0331(14) 0.0388(14) 0.0290(13) -0.0099(11) 0.0027(11) 0.0000(11)
C6 0.0395(16) 0.0502(17) 0.0447(16) -0.0114(14) 0.0039(14) 0.0046(13)
C7 0.0375(18) 0.079(2) 0.0547(19) -0.0226(18) 0.0123(16) -0.0005(16)
C8 0.052(2) 0.070(2) 0.0409(17) -0.0108(16) 0.0155(15) -0.0170(17)
C9 0.054(2) 0.0514(17) 0.0399(16) -0.0037(13) 0.0069(15) -0.0125(15)
C10 0.0389(16) 0.0424(15) 0.0352(14) -0.0067(12) 0.0062(12) -0.0032(12)
C11 0.0531(18) 0.0390(14) 0.0314(14) 0.0087(11) 0.0054(13) -0.0058(13)
C12 0.0552(19) 0.0461(15) 0.0267(13) 0.0038(12) 0.0023(13) -0.0040(14)
C13 0.0329(14) 0.0319(12) 0.0280(12) 0.0000(10) 0.0055(11) 0.0052(10)
C14 0.091(3) 0.067(2) 0.0409(18) 0.0183(16) 0.0055(18) -0.030(2)
C15 0.0299(13) 0.0375(13) 0.0263(12) -0.0069(10) 0.0073(11) 0.0015(10)
C16 0.0383(16) 0.0472(16) 0.0357(14) -0.0074(12) 0.0025(12) 0.0039(12)
C17 0.0368(17) 0.073(2) 0.0428(16) -0.0152(16) -0.0026(14) -0.0038(15)
C18 0.0484(19) 0.061(2) 0.0556(19) -0.0127(16) 0.0066(16) -0.0238(16)
C19 0.057(2) 0.0456(16) 0.0499(18) -0.0017(14) 0.0087(15) -0.0124(14)
C20 0.0358(15) 0.0382(14) 0.0360(14) -0.0038(11) 0.0050(12) -0.0039(11)
C21 0.0303(14) 0.0439(14) 0.0295(13) -0.0021(11) 0.0085(11) -0.0074(11)
C22 0.0283(13) 0.0446(15) 0.0325(13) -0.0015(11) 0.0053(11) 0.0022(11)
C23 0.0355(14) 0.0309(12) 0.0246(12) -0.0039(10) 0.0034(11) 0.0011(10)
C24 0.0379(17) 0.064(2) 0.0553(19) 0.0151(16) 0.0083(15) -0.0143(14)
C25 0.0460(17) 0.0288(12) 0.0339(14) 0.0001(11) -0.0081(13) -0.0037(11)
C26 0.062(2) 0.0430(16) 0.0384(15) 0.0039(13) -0.0041(15) -0.0157(14)
C27 0.084(3) 0.064(2) 0.051(2) 0.0191(17) -0.0112(19) -0.032(2)
C28 0.103(3) 0.046(2) 0.090(3) 0.029(2) -0.047(3) -0.023(2)
C29 0.081(3) 0.0366(17) 0.100(3) 0.0047(19) -0.038(2) 0.0058(18)
C30 0.057(2) 0.0379(14) 0.0573(19) -0.0045(14) -0.0145(16) 0.0024(14)
C31 0.0437(17) 0.0330(13) 0.0453(16) 0.0022(12) 0.0180(14) 0.0012(12)
C32 0.043(2) 0.089(3) 0.153(4) 0.043(3) 0.022(3) 0.014(2)

loop_
_atom_type_symbol
_atom_type_description
_atom_type_scat_dispersion_real
_atom_type_scat_dispersion_imag
_atom_type_scat_source
C C 0.0033 0.0016 'International Tables Vol C Tables 4.2.6.8 and 6.1.1.4'
H H 0.0000 0.0000 'International Tables Vol C Tables 4.2.6.8 and 6.1.1.4'
B B 0.0013 0.0007 'International Tables Vol C Tables 4.2.6.8 and 6.1.1.4'
N N 0.0061 0.0033 'International Tables Vol C Tables 4.2.6.8 and 6.1.1.4'
O O 0.0106 0.0060 'International Tables Vol C Tables 4.2.6.8 and 6.1.1.4'
Zn Zn 0.2839 1.4301 'International Tables Vol C Tables 4.2.6.8 and 6.1.1.4'

loop_
_geom_angle_atom_site_label_1
_geom_angle_atom_site_label_2
_geom_angle_atom_site_label_3
_geom_angle
_geom_angle_site_symmetry_1
_geom_angle_site_symmetry_3
_geom_angle_publ_flag
O1 Zn1 N1 128.33(8) . . y
O1 Zn1 N2 125.64(8) . . y
N1 Zn1 N2 94.71(8) . . y
O1 Zn1 N3 112.43(8) . . y
N1 Zn1 N3 93.33(8) . . y
N2 Zn1 N3 93.34(8) . . y
C3 N1 N4 107.06(19) . . y
C3 N1 Zn1 140.57(17) . . y
N4 N1 Zn1 111.57(15) . . y
C13 N2 N5 107.03(19) . . y
C13 N2 Zn1 140.61(17) . . y
N5 N2 Zn1 112.15(14) . . y
C23 N3 N6 106.7(2) . . y
C23 N3 Zn1 142.57(17) . . y
N6 N3 Zn1 110.66(14) . . y
C1 N4 N1 109.4(2) . . y
C1 N4 B1 129.7(2) . . y
N1 N4 B1 120.75(18) . . y
C11 N5 N2 109.4(2) . . y
C11 N5 B1 130.7(2) . . y
N2 N5 B1 119.63(19) . . y
C21 N6 N3 109.3(2) . . y
C21 N6 B1 129.3(2) . . y
N3 N6 B1 121.2(2) . . y
C31 O1 Zn1 120.96(17) . . y
C31 O3 C32 115.1(2) . . y
N4 B1 N6 110.5(2) . . y
N4 B1 N5 108.9(2) . . y
N6 B1 N5 108.9(2) . . y
N4 C1 C2 107.6(2) . . y
N4 C1 C4 122.9(3) . . y
C2 C1 C4 129.5(2) . . y
C1 C2 C3 106.4(2) . . y
N1 C3 C2 109.5(2) . . y
N1 C3 C5 121.8(2) . . y
C2 C3 C5 128.7(2) . . y
C6 C5 C10 118.7(3) . . y
C6 C5 C3 120.2(2) . . y
C10 C5 C3 121.1(2) . . y
C5 C6 C7 120.3(3) . . y
C8 C7 C6 120.2(3) . . y
C9 C8 C7 120.0(3) . . y
C8 C9 C10 120.1(3) . . y
C9 C10 C5 120.7(3) . . y
N5 C11 C12 107.7(2) . . y
N5 C11 C14 122.6(2) . . y
C12 C11 C14 129.8(3) . . y
C11 C12 C13 106.8(2) . . y
N2 C13 C12 109.1(2) . . y
N2 C13 C15 121.8(2) . . y
C12 C13 C15 129.1(2) . . y
C16 C15 C20 119.1(2) . . y
C16 C15 C13 119.8(2) . . y
C20 C15 C13 121.1(2) . . y
C17 C16 C15 120.0(3) . . y
C18 C17 C16 120.2(3) . . y
C17 C18 C19 120.4(3) . . y
C20 C19 C18 119.7(3) . . y
C19 C20 C15 120.6(3) . . y
N6 C21 C22 108.0(2) . . y
N6 C21 C24 122.9(2) . . y
C22 C21 C24 129.1(3) . . y
C21 C22 C23 106.0(2) . . y
N3 C23 C22 109.9(2) . . y
N3 C23 C25 124.3(2) . . y
C22 C23 C25 125.9(2) . . y
C30 C25 C26 119.5(3) . . y
C30 C25 C23 118.9(3) . . y
C26 C25 C23 121.4(3) . . y
C25 C26 C27 119.3(3) . . y
C28 C27 C26 119.9(4) . . y
C29 C28 C27 121.1(3) . . y
C28 C29 C30 119.5(4) . . y
C25 C30 C29 120.7(4) . . y
O2 C31 O1 126.8(3) . . y
O2 C31 O3 121.7(3) . . y
O1 C31 O3 111.5(2) . . y

loop_
_geom_bond_atom_site_label_1
_geom_bond_atom_site_label_2
_geom_bond_distance
_geom_bond_site_symmetry_2
_geom_bond_publ_flag
Zn1 O1 1.8880(17) . y
Zn1 N1 2.025(2) . y
Zn1 N2 2.044(2) . y
Zn1 N3 2.054(2) . y
N1 C3 1.341(3) . y
N1 N4 1.380(3) . y
N2 C13 1.340(3) . y
N2 N5 1.376(3) . y
N3 C23 1.335(3) . y
N3 N6 1.381(3) . y
N4 C1 1.360(3) . y
N4 B1 1.536(4) . y
N5 C11 1.354(3) . y
N5 B1 1.560(3) . y
N6 C21 1.351(3) . y
N6 B1 1.541(3) . y
O1 C31 1.279(3) . y
O2 C31 1.213(3) . y
O3 C31 1.363(3) . y
O3 C32 1.426(4) . y
C1 C2 1.382(4) . y
C1 C4 1.494(4) . y
C2 C3 1.397(3) . y
C3 C5 1.475(4) . y
C5 C6 1.387(4) . y
C5 C10 1.395(4) . y
C6 C7 1.389(5) . y
C7 C8 1.378(5) . y
C8 C9 1.377(4) . y
C9 C10 1.378(4) . y
C11 C12 1.369(4) . y
C11 C14 1.503(4) . y
C12 C13 1.393(4) . y
C13 C15 1.474(3) . y
C15 C16 1.390(3) . y
C15 C20 1.392(4) . y
C16 C17 1.390(4) . y
C17 C18 1.370(5) . y
C18 C19 1.385(4) . y
C19 C20 1.382(4) . y
C21 C22 1.376(4) . y
C21 C24 1.499(4) . y
C22 C23 1.394(4) . y
C23 C25 1.477(3) . y
C25 C30 1.387(4) . y
C25 C26 1.393(4) . y
C26 C27 1.400(4) . y
C27 C28 1.381(6) . y
C28 C29 1.362(6) . y
C29 C30 1.391(5) . y

loop_
_cod_changelog_entry_id
_cod_changelog_entry_author
_cod_changelog_entry_date
_cod_changelog_entry_text
1 'Vaitkus, Antanas' 2024-11-15T14:40:08+02:00
;
 Removed multiple data items that had the 'Y' placeholder value.
;
